data_8101233
loop_
_publ_author_name
'Robert, Fr\'ed\'eric'
'Gimbert, Yves'
'Averbuch-Pouchot, Marie-Th\'er'
'Greene, Andrew'

_publ_section_title
;
Crystal structure of <i>N,N</i>-bis(diphenylphosphino)-<i>N</i>-(
(S)-\a-methylbenzyl)amine, C~32~H~29~NP~2~
;
_journal_issue 2
_journal_name_full 'Zeitschrift f\"ur Kristallographie - New Crystal Structures'
_journal_page_first 233
_journal_page_last 236
_journal_volume 215
_journal_year 2000
_chemical_formula_moiety 'C32 H27 N1 P2'
_chemical_formula_sum 'C32 H27 N P2'
_chemical_formula_weight 489.54
_space_group_IT_number 1
_symmetry_cell_setting triclinic
_symmetry_Int_Tables_number 1
_symmetry_space_group_name_Hall 'P 1'
_symmetry_space_group_name_H-M 'P 1'
_cell_angle_alpha 94.83
_cell_angle_beta 95.82(3)
_cell_angle_gamma 98.23(2)
_cell_formula_units_Z 4
_cell_length_a 8.961(2)
_cell_length_b 16.663(3)
_cell_length_c 18.080(8)
_cell_measurement_temperature 293
_cell_volume 2645(1)
_diffrn_ambient_temperature 293
_exptl_crystal_density_diffrn 1.229
_refine_ls_R_factor_obs 0.0344
_refine_ls_wR_factor_obs 0.0293
_cod_original_formula_sum 'C32 H27 N1 P2'
_cod_database_code 8101233

loop_
_symmetry_equiv_pos_as_xyz
'  +x,  +y,  +z'

loop_
_atom_site_label
_atom_site_fract_x
_atom_site_fract_y
_atom_site_fract_z
_atom_site_U_iso_or_equiv
_atom_site_occupancy
_atom_site_refinement_flags
_atom_site_adp_type
_atom_site_calc_flag
_atom_site_calc_attached_atom
P1 0.5000(0) 0.5000(0) 0.0000(0) 0.0396(1) 1.000 . Uani c ?
P2 0.68887(6) 0.56331(4) 0.14422(3) 0.0368(1) 1.000 . Uani d ?
P3 0.71985(7) 1.06274(4) 0.29439(3) 0.0410(2) 1.000 . Uani d ?
P4 1.04189(7) 1.03583(4) 0.30482(3) 0.0377(1) 1.000 . Uani d ?
P5 1.19156(7) 1.06248(4) 0.79398(3) 0.0402(1) 1.000 . Uani d ?
P6 1.51882(6) 1.04703(4) 0.80004(3) 0.0368(1) 1.000 . Uani d ?
P7 0.59953(6) 0.54450(4) 0.59856(3) 0.0368(1) 1.000 . Uani d ?
P8 0.27616(6) 0.55883(4) 0.61158(3) 0.0374(1) 1.000 . Uani d ?
N1 0.6746(2) 0.5277(1) 0.05150(8) 0.0347(4) 1.000 . Uani d ?
N2 0.8922(2) 1.0626(1) 0.34723(9) 0.0373(4) 1.000 . Uani d ?
N3 1.3682(2) 1.0699(1) 0.84430(9) 0.0377(5) 1.000 . Uani d ?
N4 0.4124(2) 0.5206(1) 0.56373(8) 0.0336(4) 1.000 . Uani d ?
C1 0.4063(2) 0.5899(1) 0.0107(1) 0.0471(6) 1.000 . Uani d ?
C2 0.3200(3) 0.6086(2) 0.0674(1) 0.0596(8) 1.000 . Uani d ?
C3 0.2501(3) 0.6781(2) 0.0675(2) 0.084(1) 1.000 . Uani d ?
C4 0.2668(4) 0.7285(2) 0.0110(2) 0.103(1) 1.000 . Uani d ?
C5 0.3507(4) 0.7105(2) -0.0441(2) 0.095(1) 1.000 . Uani d ?
C6 0.4198(3) 0.6416(2) -0.0451(2) 0.0717(9) 1.000 . Uani d ?
C7 0.3938(2) 0.4269(1) 0.0522(1) 0.0388(6) 1.000 . Uani d ?
C8 0.2375(2) 0.4098(1) 0.0381(1) 0.0508(7) 1.000 . Uani d ?
C9 0.1567(3) 0.3450(2) 0.0663(2) 0.0620(8) 1.000 . Uani d ?
C10 0.2299(3) 0.2949(2) 0.1095(2) 0.0629(8) 1.000 . Uani d ?
C11 0.3852(3) 0.3118(1) 0.1248(1) 0.0549(7) 1.000 . Uani d ?
C12 0.4661(2) 0.3763(1) 0.0959(1) 0.0468(6) 1.000 . Uani d ?
C13 0.8225(2) 0.6585(1) 0.1523(1) 0.0384(6) 1.000 . Uani d ?
C14 0.9296(3) 0.6824(1) 0.2145(1) 0.0488(6) 1.000 . Uani d ?
C15 1.0117(3) 0.7588(2) 0.2259(1) 0.0592(7) 1.000 . Uani d ?
C16 0.9905(3) 0.8147(1) 0.1762(1) 0.0644(8) 1.000 . Uani d ?
C17 0.8848(3) 0.7931(1) 0.1143(1) 0.0642(8) 1.000 . Uani d ?
C18 0.8006(3) 0.7163(1) 0.1027(1) 0.0497(7) 1.000 . Uani d ?
C19 0.8029(2) 0.4987(1) 0.1970(1) 0.0396(6) 1.000 . Uani d ?
C20 0.9542(3) 0.4929(1) 0.1928(1) 0.0507(7) 1.000 . Uani d ?
C21 1.0295(3) 0.4457(2) 0.2395(2) 0.0683(8) 1.000 . Uani d ?
C22 0.9534(4) 0.4035(2) 0.2898(1) 0.0719(9) 1.000 . Uani d ?
C23 0.8048(3) 0.4086(2) 0.2951(1) 0.0689(9) 1.000 . Uani d ?
C24 0.7279(3) 0.4556(1) 0.2486(1) 0.0536(7) 1.000 . Uani d ?
C25 0.8076(2) 0.5109(1) 0.0121(1) 0.0394(6) 1.000 . Uani d ?
C26 0.8109(3) 0.4196(1) 0.0016(1) 0.0574(7) 1.000 . Uani d ?
C27 0.8112(2) 0.5488(1) -0.0617(1) 0.0371(5) 1.000 . Uani d ?
C28 0.8905(3) 0.6252(2) -0.0636(1) 0.0600(8) 1.000 . Uani d ?
C29 0.8961(3) 0.6618(2) -0.1298(2) 0.0737(9) 1.000 . Uani d ?
C30 0.8209(3) 0.6213(2) -0.1949(1) 0.0709(9) 1.000 . Uani d ?
C31 0.7437(3) 0.5451(2) -0.1941(1) 0.0705(9) 1.000 . Uani d ?
C32 0.7388(3) 0.5087(2) -0.1288(1) 0.0556(7) 1.000 . Uani d ?
C33 0.7649(2) 1.1099(1) 0.2094(1) 0.0440(6) 1.000 . Uani d ?
C34 0.7489(3) 1.1918(1) 0.2085(1) 0.0591(8) 1.000 . Uani d ?
C35 0.7752(3) 1.2330(2) 0.1471(2) 0.0705(9) 1.000 . Uani d ?
C36 0.8134(3) 1.1935(2) 0.0847(2) 0.0698(9) 1.000 . Uani d ?
C37 0.8290(3) 1.1126(2) 0.0834(1) 0.0671(8) 1.000 . Uani d ?
C38 0.8052(3) 1.0712(1) 0.1454(1) 0.0555(7) 1.000 . Uani d ?
C39 0.6619(2) 0.9563(1) 0.2576(1) 0.0392(6) 1.000 . Uani d ?
C40 0.5467(3) 0.9390(1) 0.1984(1) 0.0597(8) 1.000 . Uani d ?
C41 0.4848(3) 0.8599(2) 0.1728(1) 0.0690(8) 1.000 . Uani d ?
C42 0.5348(3) 0.7964(2) 0.2060(2) 0.0630(8) 1.000 . Uani d ?
C43 0.6458(3) 0.8121(1) 0.2644(1) 0.0572(7) 1.000 . Uani d ?
C44 0.7098(2) 0.8913(1) 0.2902(1) 0.0474(6) 1.000 . Uani d ?
C45 1.1902(2) 1.1257(1) 0.3273(1) 0.0424(6) 1.000 . Uani d ?
C46 1.3182(3) 1.1308(1) 0.3777(1) 0.0550(7) 1.000 . Uani d ?
C47 1.4236(3) 1.2012(2) 0.3911(2) 0.0717(9) 1.000 . Uani d ?
C48 1.4026(3) 1.2679(2) 0.3538(2) 0.0741(9) 1.000 . Uani d ?
C49 1.2779(3) 1.2639(2) 0.3028(2) 0.0761(9) 1.000 . Uani d ?
C50 1.1726(3) 1.1938(2) 0.2887(1) 0.0591(7) 1.000 . Uani d ?
C51 1.1248(2) 0.9641(1) 0.3622(1) 0.0393(6) 1.000 . Uani d ?
C52 1.2475(3) 0.9334(1) 0.3350(1) 0.0490(7) 1.000 . Uani d ?
C53 1.3156(3) 0.8758(1) 0.3711(1) 0.0581(7) 1.000 . Uani d ?
C54 1.2612(3) 0.8474(1) 0.4333(1) 0.0608(8) 1.000 . Uani d ?
C55 1.1397(3) 0.8770(2) 0.4607(1) 0.0634(8) 1.000 . Uani d ?
C56 1.0711(2) 0.9351(1) 0.4252(1) 0.0488(6) 1.000 . Uani d ?
C57 0.9168(2) 1.1102(1) 0.4227(1) 0.0430(6) 1.000 . Uani d ?
C58 0.8965(3) 1.1995(1) 0.4177(1) 0.0613(7) 1.000 . Uani d ?
C59 0.8217(2) 1.0735(1) 0.4806(1) 0.0397(6) 1.000 . Uani d ?
C60 0.6911(3) 1.0181(2) 0.4662(1) 0.0693(8) 1.000 . Uani d ?
C61 0.6100(3) 0.9923(2) 0.5230(2) 0.0802(9) 1.000 . Uani d ?
C62 0.6570(3) 1.0220(2) 0.5954(1) 0.0594(8) 1.000 . Uani d ?
C63 0.7869(3) 1.0759(1) 0.6113(1) 0.0530(7) 1.000 . Uani d ?
C64 0.8699(2) 1.1011(1) 0.5548(1) 0.0466(6) 1.000 . Uani d ?
C65 1.2249(2) 1.1104(1) 0.7078(1) 0.0413(6) 1.000 . Uani d ?
C66 1.1957(3) 1.1905(1) 0.7053(1) 0.0514(7) 1.000 . Uani d ?
C67 1.2221(3) 1.2318(1) 0.6437(2) 0.0610(8) 1.000 . Uani d ?
C68 1.2754(3) 1.1948(2) 0.5834(1) 0.0603(8) 1.000 . Uani d ?
C69 1.3024(3) 1.1156(2) 0.5842(1) 0.0586(8) 1.000 . Uani d ?
C70 1.2779(3) 1.0736(1) 0.6456(1) 0.0486(6) 1.000 . Uani d ?
C71 1.1451(2) 0.9551(1) 0.7572(1) 0.0403(6) 1.000 . Uani d ?
C72 1.0287(3) 0.9346(1) 0.6988(1) 0.0566(7) 1.000 . Uani d ?
C73 0.9740(3) 0.8539(2) 0.6740(1) 0.0713(9) 1.000 . Uani d ?
C74 1.0353(3) 0.7930(2) 0.7068(2) 0.0736(9) 1.000 . Uani d ?
C75 1.1485(3) 0.8120(2) 0.7646(2) 0.0679(9) 1.000 . Uani d ?
C76 1.2033(3) 0.8926(1) 0.7898(1) 0.0500(7) 1.000 . Uani d ?
C77 1.6541(2) 1.1428(1) 0.8140(1) 0.0435(6) 1.000 . Uani d ?
C78 1.7859(3) 1.1566(2) 0.8631(1) 0.0576(7) 1.000 . Uani d ?
C79 1.8829(3) 1.2312(2) 0.8674(2) 0.0743(9) 1.000 . Uani d ?
C80 1.8478(3) 1.2906(2) 0.8244(2) 0.0761(9) 1.000 . Uani d ?
C81 1.7166(3) 1.2777(2) 0.7754(2) 0.0728(9) 1.000 . Uani d ?
C82 1.6226(3) 1.2040(1) 0.7700(1) 0.0580(7) 1.000 . Uani d ?
C83 1.6164(2) 0.9822(1) 0.8589(1) 0.0383(6) 1.000 . Uani d ?
C84 1.7435(2) 0.9558(1) 0.8325(1) 0.0464(6) 1.000 . Uani d ?
C85 1.8158(3) 0.8992(2) 0.8672(1) 0.0573(7) 1.000 . Uani d ?
C86 1.7617(3) 0.8672(2) 0.9282(1) 0.0588(8) 1.000 . Uani d ?
C87 1.6377(3) 0.8937(2) 0.9566(1) 0.0597(8) 1.000 . Uani d ?
C88 1.5651(3) 0.9506(1) 0.9218(1) 0.0509(7) 1.000 . Uani d ?
C89 1.3952(2) 1.1208(1) 0.9181(1) 0.0432(6) 1.000 . Uani d ?
C90 1.3555(3) 1.2064(1) 0.9121(1) 0.0632(8) 1.000 . Uani d ?
C91 1.3195(2) 1.0821(1) 0.9808(1) 0.0411(6) 1.000 . Uani d ?
C92 1.1931(3) 1.0239(2) 0.9719(1) 0.0661(8) 1.000 . Uani d ?
C93 1.1296(3) 0.9948(2) 1.0332(2) 0.0777(9) 1.000 . Uani d ?
C94 1.1916(3) 1.0247(2) 1.1036(1) 0.0636(8) 1.000 . Uani d ?
C95 1.3162(3) 1.0818(2) 1.1138(1) 0.0600(8) 1.000 . Uani d ?
C96 1.3815(3) 1.1101(1) 1.0530(1) 0.0511(7) 1.000 . Uani d ?
C97 0.6910(2) 0.5985(1) 0.5265(1) 0.0437(6) 1.000 . Uani d ?
C98 0.6818(3) 0.6810(2) 0.5280(2) 0.0664(8) 1.000 . Uani d ?
C99 0.7477(4) 0.7271(2) 0.4756(2) 0.086(1) 1.000 . Uani d ?
C100 0.8243(3) 0.6927(2) 0.4239(2) 0.0746(9) 1.000 . Uani d ?
C101 0.8352(3) 0.6112(2) 0.4214(1) 0.0675(8) 1.000 . Uani d ?
C102 0.7691(3) 0.5648(1) 0.4727(1) 0.0536(7) 1.000 . Uani d ?
C103 0.6807(2) 0.4495(1) 0.5915(1) 0.0389(6) 1.000 . Uani d ?
C104 0.6015(2) 0.3711(1) 0.5748(1) 0.0456(6) 1.000 . Uani d ?
C105 0.6756(3) 0.3040(1) 0.5802(1) 0.0558(7) 1.000 . Uani d ?
C106 0.8283(3) 0.3141(1) 0.6032(1) 0.0584(7) 1.000 . Uani d ?
C107 0.9081(3) 0.3906(2) 0.6203(2) 0.0619(8) 1.000 . Uani d ?
C108 0.8352(2) 0.4575(1) 0.6146(1) 0.0548(7) 1.000 . Uani d ?
C109 0.3631(2) 0.6628(1) 0.6466(1) 0.0406(6) 1.000 . Uani d ?
C110 0.4641(3) 0.6831(1) 0.7119(1) 0.0474(6) 1.000 . Uani d ?
C111 0.5297(3) 0.7627(2) 0.7329(1) 0.0637(8) 1.000 . Uani d ?
C112 0.4975(3) 0.8233(1) 0.6896(2) 0.0679(8) 1.000 . Uani d ?
C113 0.3977(3) 0.8049(1) 0.6264(1) 0.0680(8) 1.000 . Uani d ?
C114 0.3295(3) 0.7256(1) 0.6051(1) 0.0546(7) 1.000 . Uani d ?
C115 0.2798(2) 0.5102(1) 0.6985(1) 0.0379(6) 1.000 . Uani d ?
C116 0.3555(3) 0.4455(1) 0.7131(1) 0.0470(6) 1.000 . Uani d ?
C117 0.3394(3) 0.4073(1) 0.7776(1) 0.0580(7) 1.000 . Uani d ?
C118 0.2457(3) 0.4322(2) 0.8273(1) 0.0649(8) 1.000 . Uani d ?
C119 0.1705(3) 0.4966(2) 0.8138(1) 0.0665(8) 1.000 . Uani d ?
C120 0.1865(3) 0.5348(1) 0.7500(1) 0.0541(7) 1.000 . Uani d ?
C121 0.3629(2) 0.4784(1) 0.4863(1) 0.0376(6) 1.000 . Uani d ?
C122 0.2208(3) 0.4157(1) 0.4850(1) 0.0497(7) 1.000 . Uani d ?
C123 0.3427(2) 0.5355(1) 0.4259(1) 0.0364(5) 1.000 . Uani d ?
C124 0.4307(3) 0.5348(2) 0.3683(1) 0.0565(7) 1.000 . Uani d ?
C125 0.4131(3) 0.5850(2) 0.3111(1) 0.0750(9) 1.000 . Uani d ?
C126 0.3088(3) 0.6369(2) 0.3125(1) 0.0626(8) 1.000 . Uani d ?
C127 0.2192(3) 0.6372(1) 0.3689(1) 0.0553(7) 1.000 . Uani d ?
C128 0.2355(2) 0.5872(1) 0.4249(1) 0.0451(6) 1.000 . Uani d ?
H1 0.3078 0.5728 0.1070 0.072 1.000 . Uiso c ?
H2 0.1909 0.6902 0.1077 0.098 1.000 . Uiso c ?
H3 0.2176 0.7755 0.0132 0.126 1.000 . Uiso c ?
H4 0.3601 0.7459 -0.0822 0.117 1.000 . Uiso c ?
H5 0.4786 0.6300 -0.0843 0.086 1.000 . Uiso c ?
H6 0.1859 0.4439 0.0082 0.061 1.000 . Uiso c ?
H7 0.0486 0.3347 0.0561 0.075 1.000 . Uiso c ?
H8 0.1739 0.2491 0.1275 0.077 1.000 . Uiso c ?
H9 0.4384 0.2792 0.1566 0.067 1.000 . Uiso c ?
H10 0.5740 0.3869 0.1062 0.056 1.000 . Uiso c ?
H11 0.9450 0.6446 0.2504 0.058 1.000 . Uiso c ?
H12 1.0857 0.7739 0.2688 0.071 1.000 . Uiso c ?
H13 1.0506 0.8676 0.1832 0.077 1.000 . Uiso c ?
H14 0.8678 0.8321 0.0800 0.076 1.000 . Uiso c ?
H15 0.7263 0.7025 0.0602 0.061 1.000 . Uiso c ?
H16 1.0083 0.5227 0.1582 0.062 1.000 . Uiso c ?
H17 1.1343 0.4419 0.2362 0.082 1.000 . Uiso c ?
H18 1.0042 0.3708 0.3217 0.087 1.000 . Uiso c ?
H19 0.7542 0.3795 0.3304 0.081 1.000 . Uiso c ?
H20 0.6216 0.4581 0.2522 0.064 1.000 . Uiso c ?
H21 0.9437 0.6540 -0.0185 0.071 1.000 . Uiso c ?
H22 0.9518 0.7146 -0.1298 0.088 1.000 . Uiso c ?
H23 0.8214 0.6472 -0.2400 0.086 1.000 . Uiso c ?
H24 0.6908 0.5164 -0.2392 0.086 1.000 . Uiso c ?
H25 0.6843 0.4549 -0.1291 0.067 1.000 . Uiso c ?
H26 0.7174 1.2203 0.2515 0.071 1.000 . Uiso c ?
H27 0.7682 1.2899 0.1491 0.083 1.000 . Uiso c ?
H28 0.8318 1.2222 0.0422 0.085 1.000 . Uiso c ?
H29 0.8538 1.0845 0.0385 0.080 1.000 . Uiso c ?
H30 0.8178 1.0151 0.1443 0.066 1.000 . Uiso c ?
H31 0.5098 0.9832 0.1748 0.071 1.000 . Uiso c ?
H32 0.4059 0.8490 0.1320 0.083 1.000 . Uiso c ?
H33 0.4927 0.7421 0.1874 0.076 1.000 . Uiso c ?
H34 0.6791 0.7679 0.2893 0.069 1.000 . Uiso c ?
H35 0.7895 0.9009 0.3302 0.056 1.000 . Uiso c ?
H36 1.3333 1.0847 0.4040 0.066 1.000 . Uiso c ?
H37 1.5114 1.2032 0.4263 0.085 1.000 . Uiso c ?
H38 1.4742 1.3166 0.3631 0.089 1.000 . Uiso c ?
H39 1.2628 1.3098 0.2769 0.093 1.000 . Uiso c ?
H40 1.0865 1.1923 0.2528 0.071 1.000 . Uiso c ?
H41 1.2865 0.9527 0.2912 0.058 1.000 . Uiso c ?
H42 1.4004 0.8557 0.3526 0.071 1.000 . Uiso c ?
H43 1.3062 0.8066 0.4578 0.073 1.000 . Uiso c ?
H44 1.1032 0.8578 0.5045 0.075 1.000 . Uiso c ?
H45 0.9871 0.9552 0.4441 0.059 1.000 . Uiso c ?
H46 0.6546 0.9980 0.4160 0.084 1.000 . Uiso c ?
H47 0.5221 0.9528 0.5114 0.097 1.000 . Uiso c ?
H48 0.6010 1.0044 0.6344 0.072 1.000 . Uiso c ?
H49 0.8197 1.0974 0.6620 0.064 1.000 . Uiso c ?
H50 0.9629 1.1374 0.5670 0.055 1.000 . Uiso c ?
H51 1.1563 1.2162 0.7469 0.064 1.000 . Uiso c ?
H52 1.2061 1.2875 0.6438 0.071 1.000 . Uiso c ?
H53 1.2889 1.2234 0.5406 0.073 1.000 . Uiso c ?
H54 1.3403 1.0899 0.5424 0.071 1.000 . Uiso c ?
H55 1.2978 1.0189 0.6459 0.059 1.000 . Uiso c ?
H56 0.9862 0.9771 0.6758 0.070 1.000 . Uiso c ?
H57 0.8948 0.8417 0.6334 0.086 1.000 . Uiso c ?
H58 0.9985 0.7369 0.6897 0.087 1.000 . Uiso c ?
H59 1.1904 0.7697 0.7873 0.083 1.000 . Uiso c ?
H60 1.2817 0.9056 0.8308 0.061 1.000 . Uiso c ?
H61 1.8096 1.1163 0.8951 0.070 1.000 . Uiso c ?
H62 1.9751 1.2398 0.9000 0.091 1.000 . Uiso c ?
H63 1.9150 1.3412 0.8288 0.092 1.000 . Uiso c ?
H64 1.6915 1.3208 0.7468 0.089 1.000 . Uiso c ?
H65 1.5333 1.1942 0.7345 0.070 1.000 . Uiso c ?
H66 1.7802 0.9776 0.7894 0.056 1.000 . Uiso c ?
H67 1.9026 0.8818 0.8482 0.069 1.000 . Uiso c ?
H68 1.8107 0.8276 0.9515 0.070 1.000 . Uiso c ?
H69 1.6025 0.8731 1.0008 0.071 1.000 . Uiso c ?
H70 1.4778 0.9677 0.9412 0.062 1.000 . Uiso c ?
H71 1.1469 1.0041 0.9230 0.080 1.000 . Uiso c ?
H72 1.0424 0.9531 1.0261 0.093 1.000 . Uiso c ?
H73 1.1474 1.0056 1.1457 0.076 1.000 . Uiso c ?
H74 1.3594 1.1027 1.1632 0.072 1.000 . Uiso c ?
H75 1.4701 1.1510 1.0613 0.061 1.000 . Uiso c ?
H76 0.6303 0.7060 0.5652 0.078 1.000 . Uiso c ?
H77 0.7368 0.7840 0.4764 0.100 1.000 . Uiso c ?
H78 0.8719 0.7251 0.3891 0.090 1.000 . Uiso c ?
H79 0.8872 0.5865 0.3844 0.078 1.000 . Uiso c ?
H80 0.7786 0.5086 0.4711 0.063 1.000 . Uiso c ?
H81 0.4944 0.3635 0.5602 0.056 1.000 . Uiso c ?
H82 0.6203 0.2503 0.5673 0.067 1.000 . Uiso c ?
H83 0.8789 0.2676 0.6064 0.069 1.000 . Uiso c ?
H84 1.0145 0.3975 0.6365 0.074 1.000 . Uiso c ?
H85 0.8926 0.5108 0.6263 0.067 1.000 . Uiso c ?
H86 0.4868 0.6414 0.7425 0.058 1.000 . Uiso c ?
H87 0.5971 0.7758 0.7778 0.077 1.000 . Uiso c ?
H88 0.5433 0.8781 0.7039 0.080 1.000 . Uiso c ?
H89 0.3746 0.8472 0.5964 0.080 1.000 . Uiso c ?
H90 0.2583 0.7137 0.5610 0.066 1.000 . Uiso c ?
H91 0.4202 0.4270 0.6786 0.057 1.000 . Uiso c ?
H92 0.3921 0.3627 0.7871 0.071 1.000 . Uiso c ?
H93 0.2343 0.4058 0.8715 0.078 1.000 . Uiso c ?
H94 0.1060 0.5153 0.8486 0.079 1.000 . Uiso c ?
H95 0.1318 0.5793 0.7411 0.064 1.000 . Uiso c ?
H96 0.5064 0.5000 0.3673 0.068 1.000 . Uiso c ?
H97 0.4728 0.5820 0.2708 0.089 1.000 . Uiso c ?
H98 0.2984 0.6732 0.2749 0.074 1.000 . Uiso c ?
H99 0.1451 0.6731 0.3705 0.066 1.000 . Uiso c ?
H100 0.1705 0.5880 0.4635 0.054 1.000 . Uiso c ?
H101 1.3925 1.2387 0.9657 0.070 1.000 . Uiso c ?
H102 0.9043 0.5407 0.0496 0.070 1.000 . Uiso c ?
H103 0.7137 0.3835 -0.0293 0.070 1.000 . Uiso c ?
H104 0.8216 0.4048 0.0502 0.070 1.000 . Uiso c ?
H105 0.8923 0.3979 -0.0320 0.070 1.000 . Uiso c ?
H106 0.2503 0.3816 0.5185 0.070 1.000 . Uiso c ?
H107 0.2119 0.3824 0.4358 0.070 1.000 . Uiso c ?
H108 0.9586 1.2195 0.3787 0.070 1.000 . Uiso c ?
H109 1.2582 1.2057 0.8846 0.070 1.000 . Uiso c ?
H110 1.4045 1.2352 0.8755 0.070 1.000 . Uiso c ?
H111 0.1426 0.4528 0.4969 0.070 1.000 . Uiso c ?
H112 1.5030 1.1284 0.9375 0.070 1.000 . Uiso c ?
H113 0.7816 1.2006 0.3971 0.070 1.000 . Uiso c ?
H114 0.9191 1.2341 0.4768 0.070 1.000 . Uiso c ?
H115 1.0236 1.1010 0.4492 0.070 1.000 . Uiso c ?
H116 0.4465 0.4424 0.4701 0.070 1.000 . Uiso c ?

loop_
_atom_site_aniso_label
_atom_site_aniso_U_11
_atom_site_aniso_U_22
_atom_site_aniso_U_33
_atom_site_aniso_U_12
_atom_site_aniso_U_13
_atom_site_aniso_U_23
P1 0.0320(3) 0.0486(3) 0.0355(3) 0.0014(2) -0.0021(2) 0.0042(3)
P2 0.0357(3) 0.0444(3) 0.0301(3) 0.0067(2) 0.0015(2) 0.0039(2)
P3 0.0371(3) 0.0409(3) 0.0448(3) 0.0066(2) 0.0060(3) -0.0003(3)
P4 0.0369(3) 0.0466(3) 0.0300(3) 0.0064(2) 0.0071(2) 0.0017(2)
P5 0.0370(3) 0.0435(3) 0.0411(3) 0.0074(2) 0.0084(2) 0.0018(3)
P6 0.0356(3) 0.0429(3) 0.0321(3) 0.0050(2) 0.0080(2) 0.0022(2)
P7 0.0341(3) 0.0398(3) 0.0346(3) 0.0025(2) 0.0020(2) 0.0007(2)
P8 0.0353(3) 0.0415(3) 0.0348(3) 0.0054(2) 0.0040(2) 0.0012(2)
N1 0.0264(8) 0.047(1) 0.0290(8) 0.0026(7) 0.0009(7) 0.0030(8)
N2 0.0349(9) 0.045(1) 0.0301(9) 0.0028(8) 0.0050(7) -0.0028(8)
N3 0.0377(9) 0.046(1) 0.0291(8) 0.0043(8) 0.0085(7) -0.0029(8)
N4 0.0329(8) 0.0375(9) 0.0296(8) 0.0036(7) 0.0031(7) 0.0013(7)
C1 0.032(1) 0.047(1) 0.059(1) 0.002(1) -0.010(1) 0.010(1)
C2 0.044(1) 0.058(2) 0.071(2) 0.010(1) -0.010(1) -0.006(1)
C3 0.061(2) 0.069(2) 0.112(2) 0.022(1) -0.023(2) -0.028(2)
C4 0.078(2) 0.051(2) 0.163(3) 0.018(1) -0.058(2) -0.010(2)
C5 0.092(2) 0.062(2) 0.125(3) 0.004(2) -0.035(2) 0.035(2)
C6 0.065(2) 0.067(2) 0.081(2) 0.003(1) -0.010(1) 0.028(1)
C7 0.034(1) 0.042(1) 0.039(1) 0.0041(9) 0.0049(9) 0.001(1)
C8 0.038(1) 0.059(1) 0.056(1) 0.005(1) 0.002(1) 0.012(1)
C9 0.039(1) 0.068(2) 0.078(2) -0.002(1) 0.009(1) 0.017(1)
C10 0.056(1) 0.058(2) 0.076(2) -0.001(1) 0.015(1) 0.019(1)
C11 0.057(1) 0.051(1) 0.058(1) 0.008(1) 0.004(1) 0.014(1)
C12 0.040(1) 0.047(1) 0.050(1) 0.003(1) -0.002(1) 0.001(1)
C13 0.042(1) 0.040(1) 0.033(1) 0.0089(9) 0.0039(9) 0.0019(9)
C14 0.061(1) 0.040(1) 0.041(1) 0.005(1) -0.009(1) 0.005(1)
C15 0.068(2) 0.047(1) 0.054(1) 0.003(1) -0.015(1) -0.005(1)
C16 0.082(2) 0.043(1) 0.061(2) -0.007(1) 0.001(1) 0.002(1)
C17 0.097(2) 0.047(1) 0.050(1) 0.011(1) 0.002(1) 0.015(1)
C18 0.065(1) 0.046(1) 0.035(1) 0.010(1) -0.006(1) 0.002(1)
C19 0.049(1) 0.037(1) 0.030(1) 0.005(1) -0.0047(9) -0.0013(9)
C20 0.050(1) 0.050(1) 0.050(1) 0.008(1) -0.006(1) 0.009(1)
C21 0.064(2) 0.060(2) 0.076(2) 0.015(1) -0.023(1) 0.005(1)
C22 0.102(2) 0.051(1) 0.057(2) 0.017(1) -0.026(2) 0.010(1)
C23 0.096(2) 0.056(2) 0.052(1) 0.005(1) -0.006(1) 0.018(1)
C24 0.065(2) 0.050(1) 0.044(1) 0.003(1) 0.006(1) 0.008(1)
C25 0.033(1) 0.053(1) 0.032(1) 0.0096(9) 0.0038(9) 0.005(1)
C26 0.074(2) 0.058(1) 0.048(1) 0.030(1) 0.008(1) 0.008(1)
C27 0.029(1) 0.050(1) 0.033(1) 0.0047(9) 0.0068(8) 0.0028(9)
C28 0.060(2) 0.064(2) 0.052(1) -0.004(1) 0.014(1) -0.002(1)
C29 0.091(2) 0.058(2) 0.077(2) 0.003(1) 0.033(2) 0.019(1)
C30 0.068(2) 0.104(2) 0.049(1) 0.019(2) 0.017(1) 0.033(1)
C31 0.059(2) 0.109(2) 0.039(1) -0.001(2) -0.001(1) 0.015(1)
C32 0.054(1) 0.070(2) 0.038(1) -0.006(1) 0.003(1) 0.003(1)
C33 0.039(1) 0.042(1) 0.049(1) 0.005(1) -0.002(1) 0.007(1)
C34 0.067(2) 0.043(1) 0.063(2) 0.004(1) -0.002(1) 0.006(1)
C35 0.080(2) 0.050(1) 0.076(2) -0.003(1) -0.012(2) 0.019(1)
C36 0.065(2) 0.071(2) 0.067(2) -0.014(1) -0.004(1) 0.029(1)
C37 0.073(2) 0.079(2) 0.050(1) 0.006(1) 0.007(1) 0.013(1)
C38 0.058(1) 0.055(1) 0.056(1) 0.011(1) 0.008(1) 0.011(1)
C39 0.036(1) 0.043(1) 0.037(1) 0.0027(9) 0.0035(9) 0.001(1)
C40 0.057(1) 0.054(1) 0.061(2) -0.001(1) -0.015(1) 0.012(1)
C41 0.069(2) 0.068(2) 0.057(2) -0.014(1) -0.016(1) -0.001(1)
C42 0.062(2) 0.051(1) 0.068(2) -0.011(1) 0.009(1) -0.008(1)
C43 0.055(1) 0.044(1) 0.073(2) 0.008(1) 0.011(1) 0.010(1)
C44 0.043(1) 0.048(1) 0.048(1) 0.004(1) -0.005(1) 0.002(1)
C45 0.041(1) 0.048(1) 0.040(1) 0.003(1) 0.0168(9) 0.005(1)
C46 0.049(1) 0.060(2) 0.053(1) 0.000(1) 0.003(1) 0.003(1)
C47 0.052(2) 0.076(2) 0.077(2) -0.010(1) 0.002(1) -0.008(2)
C48 0.069(2) 0.060(2) 0.089(2) -0.015(1) 0.033(1) -0.008(2)
C49 0.080(2) 0.059(2) 0.096(2) 0.001(1) 0.042(2) 0.024(1)
C50 0.055(1) 0.062(2) 0.064(2) 0.007(1) 0.016(1) 0.021(1)
C51 0.038(1) 0.039(1) 0.038(1) 0.0026(9) -0.0011(9) -0.0009(9)
C52 0.047(1) 0.052(1) 0.048(1) 0.008(1) 0.006(1) 0.000(1)
C53 0.048(1) 0.055(1) 0.068(2) 0.014(1) -0.006(1) -0.008(1)
C54 0.061(2) 0.050(1) 0.067(2) 0.011(1) -0.016(1) 0.006(1)
C55 0.065(2) 0.066(2) 0.057(2) -0.002(1) 0.000(1) 0.021(1)
C56 0.044(1) 0.057(1) 0.047(1) 0.009(1) 0.008(1) 0.009(1)
C57 0.047(1) 0.045(1) 0.032(1) -0.007(1) 0.0108(9) -0.005(1)
C58 0.083(2) 0.045(1) 0.055(1) -0.004(1) 0.031(1) -0.005(1)
C59 0.037(1) 0.044(1) 0.038(1) 0.0051(9) 0.0113(9) -0.001(1)
C60 0.065(2) 0.095(2) 0.034(1) -0.032(1) 0.013(1) -0.009(1)
C61 0.069(2) 0.101(2) 0.058(2) -0.035(2) 0.020(1) 0.002(2)
C62 0.059(1) 0.078(2) 0.044(1) 0.007(1) 0.021(1) 0.012(1)
C63 0.061(1) 0.064(2) 0.036(1) 0.013(1) 0.009(1) 0.004(1)
C64 0.045(1) 0.055(1) 0.037(1) 0.002(1) 0.003(1) 0.001(1)
C65 0.038(1) 0.040(1) 0.044(1) 0.0041(9) -0.001(1) 0.005(1)
C66 0.055(1) 0.042(1) 0.053(1) 0.005(1) -0.002(1) 0.000(1)
C67 0.065(2) 0.039(1) 0.073(2) -0.003(1) -0.014(1) 0.014(1)
C68 0.055(1) 0.059(2) 0.063(2) -0.006(1) -0.002(1) 0.023(1)
C69 0.056(1) 0.073(2) 0.049(1) 0.010(1) 0.010(1) 0.015(1)
C70 0.049(1) 0.049(1) 0.048(1) 0.009(1) 0.005(1) 0.008(1)
C71 0.037(1) 0.044(1) 0.039(1) -0.0004(9) 0.0083(9) 0.004(1)
C72 0.055(1) 0.055(1) 0.055(1) -0.002(1) -0.004(1) 0.010(1)
C73 0.074(2) 0.072(2) 0.055(2) -0.022(1) 0.000(1) -0.004(1)
C74 0.078(2) 0.050(2) 0.086(2) -0.017(1) 0.023(2) -0.006(1)
C75 0.066(2) 0.046(1) 0.094(2) 0.006(1) 0.020(2) 0.012(1)
C76 0.044(1) 0.051(1) 0.055(1) 0.003(1) 0.007(1) 0.007(1)
C77 0.044(1) 0.048(1) 0.039(1) 0.000(1) 0.0149(9) 0.001(1)
C78 0.052(1) 0.061(2) 0.056(1) 0.000(1) 0.006(1) 0.000(1)
C79 0.053(2) 0.077(2) 0.082(2) -0.010(1) 0.002(1) -0.015(2)
C80 0.077(2) 0.059(2) 0.088(2) -0.017(1) 0.034(2) -0.001(2)
C81 0.088(2) 0.057(2) 0.074(2) -0.005(1) 0.028(2) 0.015(1)
C82 0.060(1) 0.058(2) 0.053(1) -0.005(1) 0.009(1) 0.012(1)
C83 0.036(1) 0.040(1) 0.038(1) 0.0036(9) 0.0025(9) -0.0001(9)
C84 0.042(1) 0.055(1) 0.044(1) 0.009(1) 0.010(1) 0.006(1)
C85 0.044(1) 0.069(2) 0.059(2) 0.014(1) 0.002(1) 0.003(1)
C86 0.060(1) 0.060(2) 0.056(2) 0.019(1) -0.008(1) 0.007(1)
C87 0.066(2) 0.069(2) 0.045(1) 0.009(1) 0.005(1) 0.015(1)
C88 0.050(1) 0.059(1) 0.046(1) 0.011(1) 0.011(1) 0.009(1)
C89 0.043(1) 0.048(1) 0.035(1) -0.005(1) 0.0097(9) -0.003(1)
C90 0.095(2) 0.047(1) 0.045(1) 0.000(1) 0.016(1) -0.003(1)
C91 0.042(1) 0.047(1) 0.037(1) 0.010(1) 0.0124(9) 0.001(1)
C92 0.062(2) 0.087(2) 0.039(1) -0.019(1) 0.008(1) -0.001(1)
C93 0.072(2) 0.097(2) 0.058(2) -0.021(2) 0.024(1) 0.011(2)
C94 0.075(2) 0.074(2) 0.048(1) 0.014(1) 0.026(1) 0.016(1)
C95 0.081(2) 0.063(2) 0.037(1) 0.017(1) 0.007(1) 0.007(1)
C96 0.054(1) 0.056(1) 0.040(1) 0.002(1) 0.004(1) 0.000(1)
C97 0.035(1) 0.048(1) 0.046(1) -0.002(1) 0.005(1) 0.005(1)
C98 0.074(2) 0.053(2) 0.078(2) 0.008(1) 0.030(1) 0.015(1)
C99 0.097(2) 0.054(2) 0.112(2) 0.005(2) 0.032(2) 0.033(2)
C100 0.068(2) 0.089(2) 0.068(2) -0.005(2) 0.023(1) 0.028(2)
C101 0.060(2) 0.083(2) 0.060(2) -0.002(1) 0.022(1) 0.013(1)
C102 0.056(1) 0.055(1) 0.049(1) -0.001(1) 0.015(1) 0.003(1)
C103 0.035(1) 0.045(1) 0.037(1) 0.0068(9) 0.0039(9) 0.0042(9)
C104 0.041(1) 0.047(1) 0.047(1) 0.003(1) -0.002(1) 0.006(1)
C105 0.060(1) 0.043(1) 0.061(2) 0.007(1) -0.002(1) -0.002(1)
C106 0.057(1) 0.054(1) 0.068(2) 0.023(1) 0.009(1) 0.002(1)
C107 0.038(1) 0.062(2) 0.085(2) 0.015(1) 0.000(1) 0.002(1)
C108 0.037(1) 0.048(1) 0.077(2) 0.003(1) 0.002(1) 0.002(1)
C109 0.046(1) 0.038(1) 0.038(1) 0.0088(9) 0.009(1) -0.0007(9)
C110 0.052(1) 0.044(1) 0.044(1) 0.007(1) 0.001(1) -0.002(1)
C111 0.071(2) 0.053(1) 0.058(2) -0.001(1) -0.006(1) -0.013(1)
C112 0.102(2) 0.036(1) 0.060(2) -0.003(1) 0.010(2) -0.003(1)
C113 0.108(2) 0.040(1) 0.058(2) 0.012(1) 0.012(2) 0.009(1)
C114 0.076(2) 0.044(1) 0.043(1) 0.011(1) 0.002(1) 0.002(1)
C115 0.035(1) 0.045(1) 0.030(1) -0.0048(9) 0.0057(9) 0.0017(9)
C116 0.050(1) 0.047(1) 0.042(1) 0.000(1) 0.009(1) 0.004(1)
C117 0.063(2) 0.055(1) 0.053(1) -0.003(1) 0.000(1) 0.016(1)
C118 0.069(2) 0.081(2) 0.036(1) -0.020(1) 0.002(1) 0.014(1)
C119 0.068(2) 0.088(2) 0.040(1) -0.005(2) 0.020(1) 0.000(1)
C120 0.054(1) 0.062(2) 0.047(1) 0.008(1) 0.013(1) 0.004(1)
C121 0.044(1) 0.040(1) 0.029(1) 0.0081(9) 0.0015(9) -0.0003(9)
C122 0.057(1) 0.043(1) 0.043(1) -0.003(1) -0.005(1) 0.002(1)
C123 0.037(1) 0.042(1) 0.028(1) 0.0024(9) -0.0021(9) 0.0025(9)
C124 0.052(1) 0.076(2) 0.049(1) 0.026(1) 0.014(1) 0.016(1)
C125 0.063(2) 0.119(2) 0.054(1) 0.025(2) 0.022(1) 0.037(1)
C126 0.060(2) 0.073(2) 0.061(1) 0.013(1) 0.009(1) 0.037(1)
C127 0.061(1) 0.053(1) 0.053(1) 0.016(1) -0.003(1) 0.008(1)
C128 0.048(1) 0.056(1) 0.033(1) 0.015(1) 0.004(1) 0.005(1)
